data_2201101
loop_
_publ_author_name
'Guo, Tengwen'
'Lai, Chian Sing'
'Tan, Xi Jie'
'Teo, Chin Seng'
'Tiekink, Edward R. T.'

_publ_section_title
;
 (4,7-Dimethyl-1,10-phenanthroline)bis(pyrrolinedithiocarbamato)zinc(II)
;
_journal_issue 5
_journal_name_full 'Acta Crystallographica Section E'
_journal_page_first m239
_journal_page_last m241
_journal_paper_doi 10.1107/S1600536802007572
_journal_volume 58
_journal_year 2002
_chemical_formula_iupac '[Zn (C5 H8 N1 S2)2 (C14 H12 N2)]'
_chemical_formula_moiety 'C24 H28 N4 S4 Zn'
_chemical_formula_sum 'C24 H28 N4 S4 Zn'
_chemical_formula_weight 566.11
_chemical_name_systematic
;
 ?
;
_space_group_IT_number 61
_symmetry_cell_setting orthorhombic
_symmetry_space_group_name_Hall '-P 2ac 2ab'
_symmetry_space_group_name_H-M 'P b c a'
_atom_sites_solution_hydrogens geom
_atom_sites_solution_primary direct
_atom_sites_solution_secondary difmap
_audit_creation_method SHELXL-97
_cell_angle_alpha 90
_cell_angle_beta 90
_cell_angle_gamma 90
_cell_formula_units_Z 8
_cell_length_a 11.2558(6)
_cell_length_b 14.5078(7)
_cell_length_c 31.3950(17)
_cell_measurement_reflns_used 10135
_cell_measurement_temperature 193(2)
_cell_measurement_theta_max 30.0
_cell_measurement_theta_min 2.2
_cell_volume 5126.7(5)
_computing_cell_refinement 'SAINT (Bruker, 2000)'
_computing_data_collection 'SMART (Bruker, 2000)'
_computing_data_reduction 'SHELXTL (Bruker, 2000)'
_computing_molecular_graphics 'ORTEPII (Johnson, 1976)'
_computing_publication_material 'SHELXL97 and PLATON (Spek, 2000)'
_computing_structure_refinement 'SHELXL97 (Sheldrick, 1997)'
_computing_structure_solution 'PATTY in DIRDIF92 (Beurskens et al., 1992)'
_diffrn_ambient_temperature 193(2)
_diffrn_measured_fraction_theta_full 0.999
_diffrn_measured_fraction_theta_max 0.999
_diffrn_measurement_device_type 'Bruker SMART CCD'
_diffrn_measurement_method \w
_diffrn_radiation_monochromator graphite
_diffrn_radiation_source 'fine-focus sealed tube'
_diffrn_radiation_type MoK\a
_diffrn_radiation_wavelength 0.71069
_diffrn_reflns_av_R_equivalents 0.038
_diffrn_reflns_av_sigmaI/netI 0.030
_diffrn_reflns_limit_h_max 14
_diffrn_reflns_limit_h_min -15
_diffrn_reflns_limit_k_max 19
_diffrn_reflns_limit_k_min -20
_diffrn_reflns_limit_l_max 44
_diffrn_reflns_limit_l_min -35
_diffrn_reflns_number 40758
_diffrn_reflns_theta_full 30.0
_diffrn_reflns_theta_max 30.0
_diffrn_reflns_theta_min 2.2
_diffrn_standards_decay_% 0
_diffrn_standards_number 0
_exptl_absorpt_coefficient_mu 1.31
_exptl_absorpt_correction_T_max 0.730
_exptl_absorpt_correction_T_min 0.578
_exptl_absorpt_correction_type multi-scan
_exptl_absorpt_process_details '(SADABS; Bruker, 2000)'
_exptl_crystal_colour yellow
_exptl_crystal_density_diffrn 1.467
_exptl_crystal_density_method 'not measured'
_exptl_crystal_description block
_exptl_crystal_F_000 2352
_exptl_crystal_size_max 0.47
_exptl_crystal_size_mid 0.47
_exptl_crystal_size_min 0.24
_refine_diff_density_max 0.84
_refine_diff_density_min -0.26
_refine_ls_extinction_method none
_refine_ls_goodness_of_fit_ref 1.04
_refine_ls_hydrogen_treatment constr
_refine_ls_matrix_type full
_refine_ls_number_parameters 301
_refine_ls_number_reflns 7496
_refine_ls_number_restraints 0
_refine_ls_restrained_S_all 1.04
_refine_ls_R_factor_all 0.054
_refine_ls_R_factor_gt 0.043
_refine_ls_shift/su_max <0.001
_refine_ls_shift/su_mean 0.000
_refine_ls_structure_factor_coef Fsqd
_refine_ls_weighting_details 'calc w = 1/[\s^2^(Fo^2^)+(0.0638P)^2^+1.6656P] where P = (Fo^2^+2Fc^2^)/3'
_refine_ls_weighting_scheme calc
_refine_ls_wR_factor_gt 0.106
_refine_ls_wR_factor_ref 0.112
_reflns_number_gt 6189
_reflns_number_total 7496
_reflns_threshold_expression I>2\s(I)
_cod_data_source_file cm6006.cif
_cod_data_source_block I
_cod_database_code 2201101
_cod_database_fobs_code 2201101

loop_
_symmetry_equiv_pos_as_xyz
'x, y, z'
'x+1/2, -y+1/2, -z'
'-x, y+1/2, -z+1/2'
'-x+1/2, -y, z+1/2'
'-x, -y, -z'
'-x-1/2, y-1/2, z'
'x, -y-1/2, z-1/2'
'x-1/2, y, -z-1/2'

loop_
_atom_site_label
_atom_site_fract_x
_atom_site_fract_y
_atom_site_fract_z
_atom_site_U_iso_or_equiv
_atom_site_adp_type
_atom_site_calc_flag
_atom_site_refinement_flags
_atom_site_occupancy
_atom_site_disorder_assembly
_atom_site_disorder_group
_atom_site_type_symbol
Zn 0.04197(2) 0.155808(16) 0.133266(7) 0.02733(8) Uani d . 1 . . Zn
S1 0.12993(5) 0.31040(3) 0.119985(17) 0.03063(11) Uani d . 1 . . S
S2 0.18169(5) 0.14171(3) 0.070666(17) 0.03135(12) Uani d . 1 . . S
S3 -0.15826(5) 0.19079(4) 0.100764(18) 0.03474(12) Uani d . 1 . . S
S4 -0.06750(5) 0.00551(4) 0.122250(17) 0.03186(12) Uani d . 1 . . S
N1 0.28449(15) 0.30255(11) 0.05654(5) 0.0283(3) Uani d . 1 . . N
N2 -0.27404(15) 0.03640(11) 0.08450(6) 0.0307(3) Uani d . 1 . . N
N3 0.17091(15) 0.08863(11) 0.17585(5) 0.0270(3) Uani d . 1 . . N
N4 -0.01292(15) 0.19311(11) 0.19947(6) 0.0282(3) Uani d . 1 . . N
C1 0.20674(17) 0.25631(13) 0.07985(6) 0.0252(4) Uani d . 1 . . C
C2 0.3094(2) 0.40180(14) 0.06170(7) 0.0343(4) Uani d . 1 . . C
H2a 0.3460 0.4146 0.0897 0.0541(16) Uiso calc R 1 . . H
H2b 0.2359 0.4388 0.0589 0.0541(16) Uiso calc R 1 . . H
C3 0.3954(2) 0.42223(16) 0.02568(8) 0.0443(6) Uani d . 1 . . C
H3a 0.3525 0.4402 -0.0006 0.0541(16) Uiso calc R 1 . . H
H3b 0.4511 0.4722 0.0336 0.0541(16) Uiso calc R 1 . . H
C4 0.4604(2) 0.33179(19) 0.01963(9) 0.0500(6) Uani d . 1 . . C
H4a 0.4971 0.3283 -0.0090 0.0541(16) Uiso calc R 1 . . H
H4b 0.5228 0.3236 0.0415 0.0541(16) Uiso calc R 1 . . H
C5 0.3629(2) 0.26057(15) 0.02459(7) 0.0379(5) Uani d . 1 . . C
H5a 0.3205 0.2505 -0.0026 0.0541(16) Uiso calc R 1 . . H
H5b 0.3953 0.2011 0.0348 0.0541(16) Uiso calc R 1 . . H
C6 -0.17649(17) 0.07422(14) 0.10075(6) 0.0280(4) Uani d . 1 . . C
C7 -0.2944(2) -0.06374(14) 0.08168(8) 0.0376(5) Uani d . 1 . . C
H7a -0.3128 -0.0902 0.1100 0.0541(16) Uiso calc R 1 . . H
H7b -0.2243 -0.0957 0.0697 0.0541(16) Uiso calc R 1 . . H
C8 -0.4003(2) -0.07089(16) 0.05201(8) 0.0411(5) Uani d . 1 . . C
H8a -0.3749 -0.0717 0.0218 0.0541(16) Uiso calc R 1 . . H
H8b -0.4475 -0.1269 0.0580 0.0541(16) Uiso calc R 1 . . H
C9 -0.4702(2) 0.01590(17) 0.06223(9) 0.0420(5) Uani d . 1 . . C
H9a -0.5155 0.0089 0.0891 0.0541(16) Uiso calc R 1 . . H
H9b -0.5260 0.0315 0.0389 0.0541(16) Uiso calc R 1 . . H
C10 -0.37362(19) 0.08878(15) 0.06664(7) 0.0342(4) Uani d . 1 . . C
H10a -0.3527 0.1156 0.0386 0.0541(16) Uiso calc R 1 . . H
H10b -0.3987 0.1388 0.0861 0.0541(16) Uiso calc R 1 . . H
C11 0.2596(2) 0.03495(15) 0.16375(7) 0.0340(4) Uani d . 1 . . C
H11 0.2738 0.0273 0.1341 0.0433(13) Uiso calc R 1 . . H
C12 0.3333(2) -0.01089(15) 0.19232(7) 0.0364(5) Uani d . 1 . . C
H12 0.3961 -0.0483 0.1818 0.0433(13) Uiso calc R 1 . . H
C13 0.31629(19) -0.00282(13) 0.23548(7) 0.0315(4) Uani d . 1 . . C
C14 0.22289(17) 0.05508(13) 0.24926(6) 0.0274(4) Uani d . 1 . . C
C15 0.15238(16) 0.09893(12) 0.21832(6) 0.0249(4) Uani d . 1 . . C
C16 0.05576(17) 0.15786(13) 0.23096(6) 0.0253(4) Uani d . 1 . . C
C17 -0.10202(18) 0.24755(15) 0.21083(7) 0.0339(4) Uani d . 1 . . C
H17 -0.1518 0.2721 0.1892 0.0433(13) Uiso calc R 1 . . H
C18 -0.12620(19) 0.27052(15) 0.25315(8) 0.0371(5) Uani d . 1 . . C
H18 -0.1911 0.3100 0.2595 0.0433(13) Uiso calc R 1 . . H
C19 -0.05731(18) 0.23670(15) 0.28564(7) 0.0341(4) Uani d . 1 . . C
C20 0.03644(17) 0.17616(14) 0.27439(7) 0.0285(4) Uani d . 1 . . C
C21 0.1118(2) 0.13170(16) 0.30497(7) 0.0361(5) Uani d . 1 . . C
H21 0.0999 0.1439 0.3344 0.0433(13) Uiso calc R 1 . . H
C22 0.1985(2) 0.07339(16) 0.29328(7) 0.0357(5) Uani d . 1 . . C
H22 0.2446 0.0437 0.3146 0.0433(13) Uiso calc R 1 . . H
C23 0.3941(2) -0.05418(16) 0.26613(8) 0.0434(6) Uani d . 1 . . C
H23a 0.4555 -0.0877 0.2503 0.0649(19) Uiso calc R 1 . . H
H23b 0.3459 -0.0980 0.2824 0.0649(19) Uiso calc R 1 . . H
H23c 0.4318 -0.0104 0.2857 0.0649(19) Uiso calc R 1 . . H
C24 -0.0783(2) 0.2643(2) 0.33135(8) 0.0471(6) Uani d . 1 . . C
H24a -0.1463 0.3064 0.3329 0.0649(19) Uiso calc R 1 . . H
H24b -0.0074 0.2952 0.3425 0.0649(19) Uiso calc R 1 . . H
H24c -0.0949 0.2092 0.3484 0.0649(19) Uiso calc R 1 . . H

loop_
_atom_site_aniso_label
_atom_site_aniso_U_11
_atom_site_aniso_U_22
_atom_site_aniso_U_33
_atom_site_aniso_U_12
_atom_site_aniso_U_13
_atom_site_aniso_U_23
Zn 0.02652(13) 0.02873(13) 0.02672(13) -0.00167(8) -0.00198(8) 0.00115(9)
S1 0.0282(2) 0.0279(2) 0.0357(3) -0.00158(18) 0.00372(19) -0.00485(19)
S2 0.0414(3) 0.0224(2) 0.0303(2) -0.00510(19) -0.0001(2) -0.00190(18)
S3 0.0379(3) 0.0289(2) 0.0374(3) -0.0066(2) -0.0063(2) 0.0026(2)
S4 0.0261(2) 0.0355(3) 0.0340(3) 0.00128(19) -0.00147(18) 0.0007(2)
N1 0.0311(8) 0.0227(7) 0.0310(8) -0.0022(6) 0.0028(6) -0.0018(6)
N2 0.0274(8) 0.0274(8) 0.0373(9) -0.0015(7) -0.0055(7) 0.0007(7)
N3 0.0286(8) 0.0285(8) 0.0240(8) -0.0001(6) -0.0012(6) -0.0038(6)
N4 0.0251(8) 0.0269(8) 0.0325(9) -0.0010(6) -0.0013(6) -0.0005(7)
C1 0.0250(9) 0.0242(8) 0.0263(9) 0.0003(7) -0.0036(7) -0.0015(7)
C2 0.0389(11) 0.0246(9) 0.0392(12) -0.0088(8) 0.0054(9) -0.0015(8)
C3 0.0548(15) 0.0389(11) 0.0392(13) -0.0156(11) 0.0096(10) 0.0029(10)
C4 0.0480(15) 0.0532(14) 0.0489(15) -0.0097(11) 0.0209(11) -0.0036(12)
C5 0.0463(13) 0.0337(10) 0.0336(11) -0.0011(9) 0.0124(9) -0.0037(9)
C6 0.0276(9) 0.0318(9) 0.0247(9) -0.0020(7) 0.0011(7) 0.0012(7)
C7 0.0358(11) 0.0264(9) 0.0506(13) -0.0031(8) -0.0087(9) -0.0010(9)
C8 0.0409(13) 0.0370(11) 0.0454(13) -0.0081(9) -0.0096(10) -0.0060(10)
C9 0.0305(11) 0.0439(12) 0.0516(14) -0.0017(9) -0.0104(9) -0.0008(11)
C10 0.0316(10) 0.0334(10) 0.0376(11) 0.0012(8) -0.0065(8) 0.0024(9)
C11 0.0366(11) 0.0357(10) 0.0298(10) 0.0060(9) -0.0034(8) -0.0096(8)
C12 0.0363(11) 0.0345(10) 0.0384(11) 0.0092(9) -0.0068(9) -0.0127(9)
C13 0.0343(10) 0.0234(8) 0.0368(11) 0.0015(7) -0.0104(8) -0.0048(8)
C14 0.0281(9) 0.0261(9) 0.0279(9) -0.0038(7) -0.0052(7) -0.0015(7)
C15 0.0236(8) 0.0241(8) 0.0270(9) -0.0031(7) -0.0025(7) -0.0023(7)
C16 0.0238(9) 0.0252(8) 0.0268(9) -0.0038(7) 0.0003(6) -0.0005(7)
C17 0.0277(10) 0.0313(10) 0.0426(12) 0.0016(8) -0.0026(8) -0.0004(9)
C18 0.0260(10) 0.0339(10) 0.0513(13) 0.0011(8) 0.0044(9) -0.0090(10)
C19 0.0281(10) 0.0353(10) 0.0388(12) -0.0078(8) 0.0080(8) -0.0082(9)
C20 0.0266(9) 0.0307(9) 0.0282(10) -0.0051(7) 0.0032(7) -0.0026(8)
C21 0.0371(11) 0.0476(12) 0.0237(10) -0.0024(10) 0.0001(8) -0.0014(9)
C22 0.0366(11) 0.0448(12) 0.0256(10) -0.0010(9) -0.0053(8) 0.0028(8)
C23 0.0468(13) 0.0357(11) 0.0476(14) 0.0116(10) -0.0192(10) -0.0050(10)
C24 0.0421(13) 0.0588(15) 0.0404(13) -0.0004(12) 0.0139(10) -0.0141(11)

loop_
_atom_type_symbol
_atom_type_description
_atom_type_scat_dispersion_real
_atom_type_scat_dispersion_imag
_atom_type_scat_source
C C 0.0033 0.0016 'International Tables Vol C Tables 4.2.6.8 and 6.1.1.4'
H H 0.0000 0.0000 'International Tables Vol C Tables 4.2.6.8 and 6.1.1.4'
N N 0.0061 0.0033 'International Tables Vol C Tables 4.2.6.8 and 6.1.1.4'
S S 0.1246 0.1234 'International Tables Vol C Tables 4.2.6.8 and 6.1.1.4'
Zn Zn 0.2839 1.4301 'International Tables Vol C Tables 4.2.6.8 and 6.1.1.4'

loop_
_geom_angle_atom_site_label_1
_geom_angle_atom_site_label_2
_geom_angle_atom_site_label_3
_geom_angle
_geom_angle_publ_flag
S1 Zn S2 72.220(17) y
S1 Zn S3 96.102(19) y
S1 Zn S4 161.60(2) y
S1 Zn N3 103.81(5) y
S1 Zn N4 92.73(4) y
S2 Zn S3 104.93(2) y
S2 Zn S4 97.309(18) y
S2 Zn N3 91.50(4) y
S2 Zn N4 156.28(5) y
S3 Zn S4 71.524(18) y
S3 Zn N3 157.36(5) y
S3 Zn N4 94.61(5) y
S4 Zn N3 91.29(4) y
S4 Zn N4 101.61(4) y
N3 Zn N4 74.01(6) y
Zn S1 C1 84.91(7) y
Zn S2 C1 83.85(7) y
Zn S3 C6 84.73(7) y
Zn S4 C6 84.34(7) y
C1 N1 C2 124.02(17) ?
C1 N1 C5 124.40(16) ?
C2 N1 C5 111.44(16) ?
C6 N2 C10 124.36(17) ?
C6 N2 C7 123.95(17) ?
C10 N2 C7 111.68(16) ?
C11 N3 C15 117.57(17) ?
C11 N3 Zn 125.77(14) ?
C15 N3 Zn 116.52(12) ?
C17 N4 C16 117.41(18) ?
C17 N4 Zn 127.13(15) ?
C16 N4 Zn 115.43(13) ?
S1 C1 S2 118.98(11) y
S1 C1 N1 120.45(14) y
S2 C1 N1 120.57(14) y
N1 C2 C3 103.29(17) ?
N1 C2 H2A 111.1 ?
C3 C2 H2A 111.1 ?
N1 C2 H2B 111.1 ?
C3 C2 H2B 111.1 ?
H2A C2 H2B 109.1 ?
C4 C3 C2 103.44(18) ?
C4 C3 H3A 111.1 ?
C2 C3 H3A 111.1 ?
C4 C3 H3B 111.1 ?
C2 C3 H3B 111.1 ?
H3A C3 H3B 109.0 ?
C5 C4 C3 103.2(2) ?
C5 C4 H4A 111.1 ?
C3 C4 H4A 111.1 ?
C5 C4 H4B 111.1 ?
C3 C4 H4B 111.1 ?
H4A C4 H4B 109.1 ?
N1 C5 C4 102.86(18) ?
N1 C5 H5A 111.2 ?
C4 C5 H5A 111.2 ?
N1 C5 H5B 111.2 ?
C4 C5 H5B 111.2 ?
H5A C5 H5B 109.1 ?
S3 C6 S4 119.32(12) y
S3 C6 N2 120.62(15) y
S4 C6 N2 120.05(15) y
N2 C7 C8 103.09(17) ?
N2 C7 H7A 111.1 ?
C8 C7 H7A 111.1 ?
N2 C7 H7B 111.1 ?
C8 C7 H7B 111.1 ?
H7A C7 H7B 109.1 ?
C9 C8 C7 102.78(18) ?
C9 C8 H8A 111.2 ?
C7 C8 H8A 111.2 ?
C9 C8 H8B 111.2 ?
C7 C8 H8B 111.2 ?
H8A C8 H8B 109.1 ?
C8 C9 C10 102.96(18) ?
C8 C9 H9A 111.2 ?
C10 C9 H9A 111.2 ?
C8 C9 H9B 111.2 ?
C10 C9 H9B 111.2 ?
H9A C9 H9B 109.1 ?
N2 C10 C9 102.76(17) ?
N2 C10 H10A 111.2 ?
C9 C10 H10A 111.2 ?
N2 C10 H10B 111.2 ?
C9 C10 H10B 111.2 ?
H10A C10 H10B 109.1 ?
N3 C11 C12 123.15(19) ?
N3 C11 H11 118.4 ?
C12 C11 H11 118.4 ?
C13 C12 C11 120.8(2) ?
C13 C12 H12 119.6 ?
C11 C12 H12 119.6 ?
C12 C13 C14 117.15(18) ?
C12 C13 C23 120.6(2) ?
C14 C13 C23 122.2(2) ?
C15 C14 C13 118.49(18) ?
C15 C14 C22 118.28(18) ?
C13 C14 C22 123.21(18) ?
N3 C15 C14 122.81(17) ?
N3 C15 C16 116.88(17) ?
C14 C15 C16 120.31(18) ?
N4 C16 C20 123.23(18) ?
N4 C16 C15 117.01(17) ?
C20 C16 C15 119.76(18) ?
N4 C17 C18 123.1(2) ?
N4 C17 H17 118.5 ?
C18 C17 H17 118.5 ?
C19 C18 C17 120.8(2) ?
C19 C18 H18 119.6 ?
C17 C18 H18 119.6 ?
C18 C19 C20 117.2(2) ?
C18 C19 C24 121.6(2) ?
C20 C19 C24 121.2(2) ?
C16 C20 C19 118.27(19) ?
C16 C20 C21 118.22(19) ?
C19 C20 C21 123.5(2) ?
C22 C21 C20 122.0(2) ?
C22 C21 H21 119.0 ?
C20 C21 H21 119.0 ?
C21 C22 C14 121.3(2) ?
C21 C22 H22 119.4 ?
C14 C22 H22 119.4 ?
C13 C23 H23A 109.5 ?
C13 C23 H23B 109.5 ?
H23A C23 H23B 109.5 ?
C13 C23 H23C 109.5 ?
H23A C23 H23C 109.5 ?
H23B C23 H23C 109.5 ?
C19 C24 H24A 109.5 ?
C19 C24 H24B 109.5 ?
H24A C24 H24B 109.5 ?
C19 C24 H24C 109.5 ?
H24A C24 H24C 109.5 ?
H24B C24 H24C 109.5 ?

loop_
_geom_bond_atom_site_label_1
_geom_bond_atom_site_label_2
_geom_bond_site_symmetry_2
_geom_bond_distance
_geom_bond_publ_flag
Zn S1 . 2.4868(6) y
Zn S2 . 2.5254(6) y
Zn S3 . 2.5256(6) y
Zn S4 . 2.5283(6) y
Zn N3 . 2.2008(16) y
Zn N4 . 2.2349(17) y
S1 C1 . 1.718(2) y
S2 C1 . 1.7107(19) y
S3 C6 . 1.703(2) y
S4 C6 . 1.719(2) y
N1 C1 . 1.323(2) y
N1 C2 . 1.476(2) ?
N1 C5 . 1.469(3) ?
N2 C6 . 1.329(3) y
N2 C10 . 1.466(3) ?
N2 C7 . 1.473(3) ?
N3 C11 . 1.322(3) ?
N3 C15 . 1.358(2) ?
N4 C17 . 1.325(3) ?
N4 C16 . 1.355(3) ?
C2 C3 . 1.518(3) ?
C2 H2A . 0.9900 ?
C2 H2B . 0.9900 ?
C3 C4 . 1.514(4) ?
C3 H3A . 0.9900 ?
C3 H3B . 0.9900 ?
C4 C5 . 1.515(3) ?
C4 H4A . 0.9900 ?
C4 H4B . 0.9900 ?
C5 H5A . 0.9900 ?
C5 H5B . 0.9900 ?
C7 C8 . 1.516(3) ?
C7 H7A . 0.9900 ?
C7 H7B . 0.9900 ?
C8 C9 . 1.519(3) ?
C8 H8A . 0.9900 ?
C8 H8B . 0.9900 ?
C9 C10 . 1.523(3) ?
C9 H9A . 0.9900 ?
C9 H9B . 0.9900 ?
C10 H10A . 0.9900 ?
C10 H10B . 0.9900 ?
C11 C12 . 1.390(3) ?
C11 H11 . 0.9500 ?
C12 C13 . 1.373(3) ?
C12 H12 . 0.9500 ?
C13 C14 . 1.414(3) ?
C13 C23 . 1.500(3) ?
C14 C15 . 1.407(3) ?
C14 C22 . 1.434(3) ?
C15 C16 . 1.439(3) ?
C16 C20 . 1.406(3) ?
C17 C18 . 1.397(3) ?
C17 H17 . 0.9500 ?
C18 C19 . 1.372(3) ?
C18 H18 . 0.9500 ?
C19 C20 . 1.418(3) ?
C19 C24 . 1.509(3) ?
C20 C21 . 1.434(3) ?
C21 C22 . 1.343(3) ?
C21 H21 . 0.9500 ?
C22 H22 . 0.9500 ?
C23 H23A . 0.9800 ?
C23 H23B . 0.9800 ?
C23 H23C . 0.9800 ?
C24 H24A . 0.9800 ?
C24 H24B . 0.9800 ?
C24 H24C . 0.9800 ?
